data_1541287
loop_
_publ_author_name
'Nakai, I.'
'Imai, K.'
'Kawashima, T.'
'Yoshizaki, R.'

_publ_section_title
;
 Structure of the high Tc superconductor, Ba2 La Cu3-x O7-y - studies on
 La - Ba ordering and oxygen defects
;
_journal_name_full 'Japanese Journal of Applied Physics, Part 2'
_journal_page_first 1244
_journal_page_last 1247
_journal_volume 26
_journal_year 1987
_chemical_formula_sum 'Ba2 Cu2.88 La O6.4'
_chemical_name_systematic 'Ba2 La Cu2.88 O6.4'
_space_group_IT_number 123
_symmetry_space_group_name_Hall '-P 4 2'
_symmetry_space_group_name_H-M 'P 4/m m m'
_cell_angle_alpha 90
_cell_angle_beta 90
_cell_angle_gamma 90
_cell_formula_units_Z 1
_cell_length_a 3.9257
_cell_length_b 3.9257
_cell_length_c 11.833
_cell_volume 182.360
_citation_journal_id_ASTM JAPLD8
_cod_data_source_file Nakai_JAPLD8_1987_306.cif
_cod_data_source_block Ba2Cu2.88La1O6.4
_cod_original_cell_volume 182.3598
_cod_original_formula_sum 'Ba2 Cu2.88 La1 O6.4'
_cod_database_code 1541287

loop_
_symmetry_equiv_pos_as_xyz
x,y,z
-y,x,z
-x,-y,z
y,-x,z
x,-y,-z
y,x,-z
-x,y,-z
-y,-x,-z
-x,-y,-z
y,-x,-z
x,y,-z
-y,x,-z
-x,y,z
-y,-x,z
x,-y,z
y,x,z

loop_
_atom_site_label
_atom_site_type_symbol
_atom_site_fract_x
_atom_site_fract_y
_atom_site_fract_z
_atom_site_occupancy
_atom_site_U_iso_or_equiv
Cu1 Cu+2 0 0 0 0.88 0.0
La1 La+3 0.5 0.5 0.5 1 0.0
Ba1 Ba+2 0.5 0.5 0.1878 1 0.0
O2 O-2 0 0.5 0 0.2 0.0
Cu2 Cu+2 0 0 0.348 1 0.0
O3 O-2 0 0.5 0.368 1 0.0
O1 O-2 0 0 0.148 1 0.0
